data_7702458
loop_
_publ_author_name
'Cl\'erac, Rodolphe'
'Cotton, F. Albert'
'Daniels, Lee M.'
'Dunbar, Kim R.'
'Murillo, Carlos A.'
'Wang, Xiaoping'

_publ_section_title
;
 Structural and magnetic properties of Co3(dpa)4Br2&#x200A;&#x2020;
;
_journal_issue 4
_journal_name_full 'Journal of the Chemical Society, Dalton Transactions'
_journal_page_first 386
_journal_paper_doi 10.1039/b007876j
_journal_year 2001
_chemical_compound_source synthesis
_chemical_formula_structural Co3(dpa)4Br2.C6H14
_chemical_formula_sum 'C46 H46 Br2 Co3 N12'
_chemical_formula_weight 1103.56
_space_group_IT_number 13
_space_group_name_Hall '-P 2yac'
_space_group_name_H-M_alt 'P 1 2/n 1'
_symmetry_cell_setting monoclinic
_symmetry_space_group_name_H-M 'P 1 2/n 1'
_atom_sites_solution_hydrogens geom
_atom_sites_solution_primary direct
_atom_sites_solution_secondary difmap
_audit_creation_method SHELXL
_cell_angle_alpha 90.00
_cell_angle_beta 93.7810(10)
_cell_angle_gamma 90.00
_cell_formula_units_Z 2
_cell_length_a 13.0483(7)
_cell_length_b 11.7668(6)
_cell_length_c 14.4367(8)
_cell_measurement_reflns_used 5434
_cell_measurement_temperature 298(2)
_cell_measurement_theta_max 27.52
_cell_measurement_theta_min 2.17
_cell_volume 2211.7(2)
_computing_cell_refinement SAINT
_computing_data_collection SMART
_computing_data_reduction SADABS
_computing_structure_refinement 'SHELXL-93 (Sheldrick, 1993)'
_computing_structure_solution 'SHELXS-86 (Sheldrick, 1990)'
_diffrn_ambient_temperature 298(2)
_diffrn_measurement_device 'Bruker SMART 1000'
_diffrn_measurement_method \w-scans
_diffrn_radiation_monochromator graphite
_diffrn_radiation_source 'normal-focus sealed tube'
_diffrn_radiation_type MoK\a
_diffrn_radiation_wavelength 0.71073
_diffrn_reflns_av_R_equivalents 0.0209
_diffrn_reflns_av_sigmaI/netI 0.0269
_diffrn_reflns_limit_h_max 16
_diffrn_reflns_limit_h_min -16
_diffrn_reflns_limit_k_max 15
_diffrn_reflns_limit_k_min -8
_diffrn_reflns_limit_l_max 17
_diffrn_reflns_limit_l_min -18
_diffrn_reflns_number 13620
_diffrn_reflns_theta_max 27.54
_diffrn_reflns_theta_min 1.73
_exptl_absorpt_coefficient_mu 2.968
_exptl_absorpt_correction_T_max 0.533
_exptl_absorpt_correction_T_min 0.389
_exptl_absorpt_correction_type multi-scan
_exptl_crystal_colour brown
_exptl_crystal_density_diffrn 1.657
_exptl_crystal_density_meas ?
_exptl_crystal_description block
_exptl_crystal_F_000 1114
_exptl_crystal_size_max 0.45
_exptl_crystal_size_mid 0.33
_exptl_crystal_size_min 0.20
_refine_diff_density_max 0.468
_refine_diff_density_min -0.357
_refine_diff_density_rms 0.058
_refine_ls_extinction_method none
_refine_ls_goodness_of_fit_all 1.030
_refine_ls_goodness_of_fit_obs 1.134
_refine_ls_hydrogen_treatment noref
_refine_ls_matrix_type full
_refine_ls_number_parameters 279
_refine_ls_number_reflns 5060
_refine_ls_number_restraints 0
_refine_ls_restrained_S_all 1.030
_refine_ls_restrained_S_obs 1.134
_refine_ls_R_factor_all 0.0530
_refine_ls_R_factor_obs 0.0292
_refine_ls_shift/esd_max 0.004
_refine_ls_shift/esd_mean 0.000
_refine_ls_structure_factor_coef Fsqd
_refine_ls_weighting_details 'w=1/[\s^2^(Fo^2^)+(0.0401P)^2^+0.2191P] where P=(Fo^2^+2Fc^2^)/3'
_refine_ls_weighting_scheme calc
_refine_ls_wR_factor_all 0.0813
_refine_ls_wR_factor_obs 0.0731
_reflns_number_observed 3468
_reflns_number_total 5060
_reflns_observed_criterion >2sigma(I)
_cod_data_source_file b007876j.txt
_cod_data_source_block 1.C6H12_at_298K
_cod_depositor_comments
;
The following automatic conversions were performed:

data item '_exptl_crystal_density_meas' value 'not measured' was
changed to '?' -- the value is perceived as not measured.

data item '_refine_ls_weighting_scheme' value 'calc
w=1/[\s^2^(Fo^2^)+(0.0401P)^2^+0.2191P] where P=(Fo^2^+2Fc^2^)/3' was
changed to 'calc'. A new data item '_refine_ls_weighting_details' was
created with the value set to
'w=1/[\s^2^(Fo^2^)+(0.0401P)^2^+0.2191P] where P=(Fo^2^+2Fc^2^)/3'.

Automatic conversion script
Id: cif_fix_values 6909 2019-04-08 15:41:33Z antanas 
;
_cod_database_code 7702458

loop_
_symmetry_equiv_pos_as_xyz
'x, y, z'
'-x+1/2, y, -z+1/2'
'-x, -y, -z'
'x-1/2, -y, z-1/2'

loop_
_atom_site_aniso_label
_atom_site_aniso_U_11
_atom_site_aniso_U_22
_atom_site_aniso_U_33
_atom_site_aniso_U_23
_atom_site_aniso_U_13
_atom_site_aniso_U_12
Co1 0.0414(2) 0.0297(2) 0.0329(2) 0.00055(14) -0.00118(14) -0.00013(15)
Br1 0.0422(2) 0.0505(2) 0.0500(2) 0.00088(13) 0.01510(12) 0.00016(12)
N1 0.0322(10) 0.0333(11) 0.0331(11) 0.0008(8) 0.0067(8) -0.0003(9)
C1 0.0442(15) 0.049(2) 0.0368(15) 0.0047(12) 0.0098(11) -0.0047(12)
Co2 0.0252(2) 0.0256(2) 0.0264(2) 0.000 0.0030(2) 0.000
N2 0.0293(9) 0.0306(10) 0.0308(10) -0.0024(8) 0.0057(8) -0.0040(8)
C2 0.066(2) 0.066(2) 0.0310(15) 0.0020(13) 0.0094(13) -0.006(2)
N3 0.0303(10) 0.0348(11) 0.0352(11) 0.0016(9) 0.0083(8) -0.0003(8)
C3 0.066(2) 0.063(2) 0.037(2) -0.0064(13) -0.0061(14) -0.011(2)
N4 0.0317(10) 0.0319(11) 0.0345(11) 0.0005(8) 0.0037(8) -0.0019(8)
C4 0.0451(15) 0.054(2) 0.040(2) -0.0039(12) 0.0009(12) -0.0152(13)
N5 0.0280(9) 0.0300(11) 0.0330(10) 0.0050(8) 0.0019(8) 0.0012(8)
C5 0.0343(12) 0.0286(12) 0.0320(12) -0.0030(9) 0.0052(10) -0.0003(10)
N6 0.0306(10) 0.0315(11) 0.0390(11) -0.0025(9) 0.0052(8) -0.0012(8)
C6 0.0306(12) 0.0319(13) 0.0363(13) -0.0008(10) 0.0051(10) -0.0039(10)
C7 0.067(2) 0.038(2) 0.048(2) -0.0109(12) 0.0227(14) -0.0133(13)
C8 0.087(2) 0.037(2) 0.067(2) -0.0089(14) 0.028(2) -0.019(2)
C9 0.075(2) 0.040(2) 0.065(2) 0.0035(14) 0.035(2) -0.0133(15)
C10 0.049(2) 0.044(2) 0.046(2) 0.0034(12) 0.0193(12) 0.0000(13)
C11 0.0340(13) 0.043(2) 0.047(2) -0.0008(12) 0.0056(11) -0.0066(11)
C12 0.048(2) 0.042(2) 0.061(2) 0.0094(13) 0.0064(13) -0.0151(13)
C13 0.052(2) 0.036(2) 0.072(2) 0.0166(14) -0.0027(14) -0.0037(13)
C14 0.0386(14) 0.0367(15) 0.065(2) 0.0137(13) 0.0003(13) 0.0048(11)
C15 0.0320(12) 0.0338(13) 0.0307(12) 0.0055(10) 0.0011(9) -0.0007(10)
C16 0.0299(12) 0.0285(13) 0.0390(13) 0.0006(10) 0.0025(10) 0.0032(10)
C17 0.0394(14) 0.053(2) 0.049(2) 0.0145(13) -0.0038(12) -0.0030(12)
C18 0.045(2) 0.058(2) 0.057(2) 0.0094(15) -0.0157(13) 0.0035(14)
C19 0.0306(13) 0.055(2) 0.068(2) -0.0016(15) -0.0048(13) -0.0032(13)
C20 0.0331(13) 0.041(2) 0.057(2) -0.0058(12) 0.0069(12) -0.0062(11)

loop_
_atom_site_label
_atom_site_type_symbol
_atom_site_fract_x
_atom_site_fract_y
_atom_site_fract_z
_atom_site_U_iso_or_equiv
_atom_site_thermal_displace_type
_atom_site_occupancy
_atom_site_calc_flag
_atom_site_refinement_flags
_atom_site_disorder_group
Co1 Co 0.90132(2) 0.18644(3) 0.16617(2) 0.03483(9) Uani 1 d . .
Br1 Br 1.06540(2) 0.18704(2) 0.07712(2) 0.04704(9) Uani 1 d . .
N1 N 0.80302(14) 0.1287(2) 0.06020(13) 0.0327(4) Uani 1 d . .
C1 C 0.8245(2) 0.1446(2) -0.0289(2) 0.0431(6) Uani 1 d . .
H1A H 0.8843(2) 0.1836(2) -0.0407(2) 0.052 Uiso 1 calc R .
Co2 Co 0.7500 0.18652(3) 0.2500 0.02569(10) Uani 1 d S .
N2 N 0.69206(13) 0.0721(2) 0.16866(13) 0.0301(4) Uani 1 d . .
C2 C 0.7635(2) 0.1070(3) -0.1026(2) 0.0541(7) Uani 1 d . .
H2A H 0.7816(2) 0.1193(3) -0.1630(2) 0.065 Uiso 1 calc R .
N3 N 0.58709(14) 0.0227(2) 0.28439(13) 0.0332(4) Uani 1 d . .
C3 C 0.6744(2) 0.0503(3) -0.0857(2) 0.0556(7) Uani 1 d . .
H3A H 0.6314(2) 0.0232(3) -0.1348(2) 0.067 Uiso 1 calc R .
N4 N 0.85503(14) 0.3494(2) 0.13352(13) 0.0326(4) Uani 1 d . .
C4 C 0.6498(2) 0.0342(2) 0.0036(2) 0.0462(7) Uani 1 d . .
H4A H 0.5896(2) -0.0038(2) 0.0156(2) 0.055 Uiso 1 calc R .
N5 N 0.69145(13) 0.3009(2) 0.17020(13) 0.0303(4) Uani 1 d . .
C5 C 0.7145(2) 0.0744(2) 0.0774(2) 0.0315(5) Uani 1 d . .
N6 N 0.53164(14) 0.2431(2) 0.21039(13) 0.0336(4) Uani 1 d . .
C6 C 0.6325(2) -0.0090(2) 0.2062(2) 0.0328(5) Uani 1 d . .
C7 C 0.6254(2) -0.1218(2) 0.1746(2) 0.0502(7) Uani 1 d . .
H7A H 0.6553(2) -0.1430(2) 0.1204(2) 0.060 Uiso 1 calc R .
C8 C 0.5743(3) -0.2002(2) 0.2240(2) 0.0627(9) Uani 1 d . .
H8A H 0.5684(3) -0.2749(2) 0.2033(2) 0.075 Uiso 1 calc R .
C9 C 0.5315(2) -0.1680(2) 0.3049(2) 0.0589(8) Uani 1 d . .
H9A H 0.4973(2) -0.2206(2) 0.3398(2) 0.071 Uiso 1 calc R .
C10 C 0.5403(2) -0.0578(2) 0.3325(2) 0.0454(6) Uani 1 d . .
H10A H 0.5125(2) -0.0370(2) 0.3877(2) 0.054 Uiso 1 calc R .
C11 C 0.9237(2) 0.4284(2) 0.1097(2) 0.0412(6) Uani 1 d . .
H11A H 0.9921(2) 0.4068(2) 0.1078(2) 0.049 Uiso 1 calc R .
C12 C 0.8980(2) 0.5383(2) 0.0881(2) 0.0504(7) Uani 1 d . .
H12A H 0.9475(2) 0.5895(2) 0.0705(2) 0.060 Uiso 1 calc R .
C13 C 0.7972(2) 0.5720(2) 0.0928(2) 0.0537(7) Uani 1 d . .
H13A H 0.7778(2) 0.6465(2) 0.0789(2) 0.064 Uiso 1 calc R .
C14 C 0.7261(2) 0.4945(2) 0.1183(2) 0.0469(7) Uani 1 d . .
H14A H 0.6581(2) 0.5166(2) 0.1227(2) 0.056 Uiso 1 calc R .
C15 C 0.7553(2) 0.3817(2) 0.1378(2) 0.0322(5) Uani 1 d . .
C16 C 0.5880(2) 0.2970(2) 0.1477(2) 0.0325(5) Uani 1 d . .
C17 C 0.5415(2) 0.3338(2) 0.0624(2) 0.0473(7) Uani 1 d . .
H17A H 0.5800(2) 0.3720(2) 0.0203(2) 0.057 Uiso 1 calc R .
C18 C 0.4392(2) 0.3132(2) 0.0416(2) 0.0544(7) Uani 1 d . .
H18A H 0.4079(2) 0.3373(2) -0.0147(2) 0.065 Uiso 1 calc R .
C19 C 0.3827(2) 0.2560(2) 0.1051(2) 0.0514(7) Uani 1 d . .
H19A H 0.3134(2) 0.2404(2) 0.0919(2) 0.062 Uiso 1 calc R .
C20 C 0.4312(2) 0.2235(2) 0.1871(2) 0.0435(6) Uani 1 d . .
H20A H 0.3930(2) 0.1855(2) 0.2296(2) 0.052 Uiso 1 calc R .
C21 C 0.8622(5) 0.4661(10) 0.7416(5) 0.088(3) Uiso 0.640(15) d P 1
H21A H 0.8729(5) 0.5475(10) 0.7469(5) 0.106 Uiso 0.640(15) calc PR 1
H21B H 0.9281(5) 0.4308(10) 0.7330(5) 0.106 Uiso 0.640(15) calc PR 1
C22 C 0.8211(5) 0.4223(10) 0.8298(5) 0.094(3) Uiso 0.640(15) d P 1
H22A H 0.8341(5) 0.3412(10) 0.8335(5) 0.112 Uiso 0.640(15) calc PR 1
H22B H 0.8596(5) 0.4576(10) 0.8819(5) 0.112 Uiso 0.640(15) calc PR 1
C21' C 0.8483(10) 0.3988(18) 0.7512(9) 0.095(5) Uiso 0.360(15) d P 2
H21C H 0.9222(10) 0.4051(18) 0.7490(9) 0.114 Uiso 0.360(15) calc PR 2
H21D H 0.8302(10) 0.3208(18) 0.7647(9) 0.114 Uiso 0.360(15) calc PR 2
C22' C 0.8017(10) 0.4920(17) 0.8302(9) 0.096(5) Uiso 0.360(15) d P 2
H22C H 0.8440(10) 0.4934(17) 0.8881(9) 0.115 Uiso 0.360(15) calc PR 2
H22D H 0.7946(10) 0.5684(17) 0.8055(9) 0.115 Uiso 0.360(15) calc PR 2
C23 C 0.7090(4) 0.4421(5) 0.8401(4) 0.124(2) Uiso 1 d . .
H23A H 0.6829(4) 0.3754(5) 0.8704(4) 0.149 Uiso 1 calc R 1
H23B H 0.7037(4) 0.5051(5) 0.8829(4) 0.149 Uiso 1 calc R 1

loop_
_atom_type_symbol
_atom_type_description
_atom_type_scat_dispersion_real
_atom_type_scat_dispersion_imag
_atom_type_scat_source
C C 0.0033 0.0016 'International Tables Vol C Tables 4.2.6.8 and 6.1.1.4'
H H 0.0000 0.0000 'International Tables Vol C Tables 4.2.6.8 and 6.1.1.4'
N N 0.0061 0.0033 'International Tables Vol C Tables 4.2.6.8 and 6.1.1.4'
Co Co 0.3494 0.9721 'International Tables Vol C Tables 4.2.6.8 and 6.1.1.4'
Br Br -0.2901 2.4595 'International Tables Vol C Tables 4.2.6.8 and 6.1.1.4'

loop_
_geom_angle_atom_site_label_1
_geom_angle_atom_site_label_2
_geom_angle_atom_site_label_3
_geom_angle
_geom_angle_site_symmetry_1
_geom_angle_site_symmetry_3
N6 Co1 N1 166.14(7) 2_655 .
N6 Co1 N4 89.90(8) 2_655 .
N1 Co1 N4 88.75(8) . .
N6 Co1 N3 89.16(8) 2_655 2_655
N1 Co1 N3 88.65(8) . 2_655
N4 Co1 N3 165.26(7) . 2_655
N6 Co1 Co2 83.01(5) 2_655 .
N1 Co1 Co2 83.13(5) . .
N4 Co1 Co2 82.84(5) . .
N3 Co1 Co2 82.45(5) 2_655 .
N6 Co1 Br1 96.46(5) 2_655 .
N1 Co1 Br1 97.40(5) . .
N4 Co1 Br1 97.16(5) . .
N3 Co1 Br1 97.56(5) 2_655 .
Co2 Co1 Br1 179.476(15) . .
C1 N1 C5 118.3(2) . .
C1 N1 Co1 120.5(2) . .
C5 N1 Co1 121.20(15) . .
N1 C1 C2 123.6(2) . .
N5 Co2 N5 89.72(11) 2_655 .
N5 Co2 N2 89.98(8) 2_655 2_655
N5 Co2 N2 179.34(8) . 2_655
N5 Co2 N2 179.34(8) 2_655 .
N5 Co2 N2 89.98(8) . .
N2 Co2 N2 90.33(11) 2_655 .
N5 Co2 Co1 89.70(5) 2_655 .
N5 Co2 Co1 90.34(6) . .
N2 Co2 Co1 90.25(5) 2_655 .
N2 Co2 Co1 89.72(5) . .
N5 Co2 Co1 90.34(6) 2_655 2_655
N5 Co2 Co1 89.70(6) . 2_655
N2 Co2 Co1 89.72(5) 2_655 2_655
N2 Co2 Co1 90.25(5) . 2_655
Co1 Co2 Co1 179.95(2) . 2_655
C6 N2 C5 124.1(2) . .
C6 N2 Co2 117.5(2) . .
C5 N2 Co2 118.45(15) . .
C1 C2 C3 118.5(3) . .
C10 N3 C6 118.2(2) . .
C10 N3 Co1 120.4(2) . 2_655
C6 N3 Co1 121.26(15) . 2_655
C4 C3 C2 119.3(3) . .
C11 N4 C15 118.1(2) . .
C11 N4 Co1 120.7(2) . .
C15 N4 Co1 121.15(15) . .
C3 C4 C5 120.4(2) . .
C15 N5 C16 123.8(2) . .
C15 N5 Co2 118.09(14) . .
C16 N5 Co2 118.09(15) . .
N1 C5 N2 115.2(2) . .
N1 C5 C4 119.9(2) . .
N2 C5 C4 124.7(2) . .
C20 N6 C16 118.2(2) . .
C20 N6 Co1 120.9(2) . 2_655
C16 N6 Co1 120.87(15) . 2_655
N3 C6 N2 115.3(2) . .
N3 C6 C7 120.5(2) . .
N2 C6 C7 123.9(2) . .
C8 C7 C6 119.4(3) . .
C7 C8 C9 119.7(3) . .
C10 C9 C8 118.6(2) . .
N3 C10 C9 123.6(2) . .
N4 C11 C12 123.5(2) . .
C11 C12 C13 118.7(2) . .
C14 C13 C12 119.2(3) . .
C13 C14 C15 120.3(2) . .
N4 C15 N5 115.3(2) . .
N4 C15 C14 120.1(2) . .
N5 C15 C14 124.2(2) . .
N6 C16 N5 115.2(2) . .
N6 C16 C17 120.4(2) . .
N5 C16 C17 124.0(2) . .
C18 C17 C16 119.7(3) . .
C17 C18 C19 119.6(3) . .
C20 C19 C18 118.3(2) . .
N6 C20 C19 123.8(2) . .
C23 C21 C22 111.6(7) 2_656 .
C23 C22 C21 115.8(7) . .
C23 C21' C22' 100.5(12) 2_656 .
C23 C22' C21' 98.6(14) . .
C21 C23 C22 121.0(6) 2_656 .
C22' C23 C21' 115.6(9) . 2_656

loop_
_geom_bond_atom_site_label_1
_geom_bond_atom_site_label_2
_geom_bond_distance
_geom_bond_site_symmetry_2
Co1 Co2 2.3830(3) .
Co1 Br1 2.5689(4) .
Co1 N1 2.047(2) .
Co1 N3 2.057(2) 2_655
Co1 N4 2.056(2) .
Co1 N6 2.044(2) 2_655
N1 C1 1.348(3) .
N1 C5 1.356(3) .
C1 C2 1.360(4) .
Co2 N5 1.899(2) 2_655
Co2 N5 1.899(2) .
Co2 N2 1.909(2) 2_655
Co2 N2 1.909(2) .
Co2 Co1 2.3830(3) 2_655
N2 C6 1.366(3) .
N2 C5 1.368(3) .
C2 C3 1.377(4) .
N3 C10 1.345(3) .
N3 C6 1.361(3) .
N3 Co1 2.057(2) 2_655
C3 C4 1.363(4) .
N4 C11 1.352(3) .
N4 C15 1.361(3) .
C4 C5 1.398(3) .
N5 C15 1.366(3) .
N5 C16 1.368(3) .
N6 C20 1.351(3) .
N6 C16 1.360(3) .
N6 Co1 2.044(2) 2_655
C6 C7 1.405(3) .
C7 C8 1.367(4) .
C8 C9 1.380(4) .
C9 C10 1.359(4) .
C11 C12 1.367(4) .
C12 C13 1.381(4) .
C13 C14 1.368(4) .
C14 C15 1.405(3) .
C16 C17 1.405(3) .
C17 C18 1.370(3) .
C18 C19 1.388(4) .
C19 C20 1.360(4) .
C21 C23 1.481(8) 2_656
C21 C22 1.504(12) .
C22 C23 1.499(9) .
C21' C23 1.558(14) 2_656
C21' C22' 1.72(3) .
C22' C23 1.361(12) .
C23 C21 1.481(8) 2_656
C23 C21' 1.558(14) 2_656
